data_4335695
loop_
_publ_author_name
'Christopher M. Zall'
'Laura J. Clouston'
'Victor G. Young'
'Keying Ding'
'Hyun Jung Kim'
'Danylo Zherebetskyy'
'Yu-Sheng Chen'
'Eckhard Bill'
'Laura Gagliardi'
'Connie C. Lu'

_publ_section_title
;
 Mixed-Valent Dicobalt and Iron-Cobalt Complexes with High-Spin
 Configurations and Short Metal-Metal Bonds
;
_journal_name_full 'Inorganic Chemistry'
_journal_page_first 9216
_journal_page_last 9228
_journal_paper_doi 10.1021/ic400292g
_journal_volume 52
_journal_year 2013
_chemical_formula_moiety 'C45 H42 Co Fe N7'
_chemical_formula_sum 'C45 H42 Co Fe N7'
_chemical_formula_weight 795.64
_chemical_name_common FeCoL(Ph)
_chemical_name_systematic
; 
 ? 
;
_space_group_IT_number 148
_symmetry_cell_setting hexagonal
_symmetry_space_group_name_Hall '-R 3'
_symmetry_space_group_name_H-M 'R -3 :H'
_atom_sites_solution_hydrogens geom
_atom_sites_solution_primary direct
_atom_sites_solution_secondary difmap
_audit_creation_method SHELXL-97
_cell_angle_alpha 90.00
_cell_angle_beta 90.00
_cell_angle_gamma 120.00
_cell_formula_units_Z 6
_cell_length_a 14.9559(19)
_cell_length_b 14.9559(19)
_cell_length_c 29.250(4)
_cell_measurement_reflns_used 3812
_cell_measurement_temperature 173(2)
_cell_measurement_theta_max 25.91
_cell_measurement_theta_min 2.72
_cell_volume 5666.1(13)
_computing_cell_refinement 'Bruker SAINT'
_computing_data_collection 'Bruker APEX2'
_computing_data_reduction 'Bruker SAINT'
_computing_molecular_graphics 'Bruker SHELXTL'
_computing_publication_material 'Bruker SHELXTL'
_computing_structure_refinement 'SHELXL-97 (Sheldrick, 1997)'
_computing_structure_solution 'SHELXS-97 (Sheldrick, 1990)'
_diffrn_ambient_temperature 173(2)
_diffrn_measured_fraction_theta_full 0.999
_diffrn_measured_fraction_theta_max 0.999
_diffrn_measurement_device_type 'Bruker APEX-II CCD'
_diffrn_measurement_method '\f and \w scans'
_diffrn_radiation_monochromator graphite
_diffrn_radiation_source 'normal-focus sealed tube'
_diffrn_radiation_type MoK\a
_diffrn_radiation_wavelength 0.71073
_diffrn_reflns_av_R_equivalents 0.0480
_diffrn_reflns_av_sigmaI/netI 0.0410
_diffrn_reflns_limit_h_max 19
_diffrn_reflns_limit_h_min -19
_diffrn_reflns_limit_k_max 19
_diffrn_reflns_limit_k_min -19
_diffrn_reflns_limit_l_max 37
_diffrn_reflns_limit_l_min -33
_diffrn_reflns_number 13888
_diffrn_reflns_theta_full 27.50
_diffrn_reflns_theta_max 27.50
_diffrn_reflns_theta_min 1.72
_diffrn_standards_number 0
_exptl_absorpt_coefficient_mu 0.866
_exptl_absorpt_correction_T_max 0.9499
_exptl_absorpt_correction_T_min 0.7456
_exptl_absorpt_correction_type multi-scan
_exptl_absorpt_process_details 'SADABS, R. Blessing, 1995'
_exptl_crystal_colour Red
_exptl_crystal_density_diffrn 1.399
_exptl_crystal_description Plate
_exptl_crystal_F_000 2484
_exptl_crystal_size_max 0.36
_exptl_crystal_size_mid 0.20
_exptl_crystal_size_min 0.06
_refine_diff_density_max 0.582
_refine_diff_density_min -0.327
_refine_diff_density_rms 0.054
_refine_ls_extinction_method none
_refine_ls_goodness_of_fit_ref 1.011
_refine_ls_hydrogen_treatment constr
_refine_ls_matrix_type full
_refine_ls_number_parameters 163
_refine_ls_number_reflns 2900
_refine_ls_number_restraints 0
_refine_ls_restrained_S_all 1.011
_refine_ls_R_factor_all 0.0668
_refine_ls_R_factor_gt 0.0380
_refine_ls_shift/su_max 0.000
_refine_ls_shift/su_mean 0.000
_refine_ls_structure_factor_coef Fsqd
_refine_ls_weighting_details 'calc w=1/[\s^2^(Fo^2^)+(0.0364P)^2^+7.3680P] where P=(Fo^2^+2Fc^2^)/3'
_refine_ls_weighting_scheme calc
_refine_ls_wR_factor_gt 0.0834
_refine_ls_wR_factor_ref 0.0957
_reflns_number_gt 1992
_reflns_number_total 2900
_reflns_threshold_expression >2sigma(I)
_cod_data_source_file ic400292g_si_002.cif
_cod_data_source_block 12045_0m
_cod_original_cell_volume 5666.0(12)
_cod_original_sg_symbol_H-M 'R -3'
_cod_database_code 4335695

loop_
_symmetry_equiv_pos_as_xyz
'x, y, z'
'-y, x-y, z'
'-x+y, -x, z'
'x+2/3, y+1/3, z+1/3'
'-y+2/3, x-y+1/3, z+1/3'
'-x+y+2/3, -x+1/3, z+1/3'
'x+1/3, y+2/3, z+2/3'
'-y+1/3, x-y+2/3, z+2/3'
'-x+y+1/3, -x+2/3, z+2/3'
'-x, -y, -z'
'y, -x+y, -z'
'x-y, x, -z'
'-x+2/3, -y+1/3, -z+1/3'
'y+2/3, -x+y+1/3, -z+1/3'
'x-y+2/3, x+1/3, -z+1/3'
'-x+1/3, -y+2/3, -z+2/3'
'y+1/3, -x+y+2/3, -z+2/3'
'x-y+1/3, x+2/3, -z+2/3'

loop_
_atom_site_label
_atom_site_type_symbol
_atom_site_fract_x
_atom_site_fract_y
_atom_site_fract_z
_atom_site_U_iso_or_equiv
_atom_site_adp_type
_atom_site_occupancy
_atom_site_symmetry_multiplicity
_atom_site_calc_flag
_atom_site_refinement_flags
Co1 Co 0.3333 0.6667 -0.081951(17) 0.03336(16) Uani 1 3 d S
Fe1 Fe 0.3333 0.6667 -0.006265(18) 0.03183(16) Uani 1 3 d S
N1 N 0.3333 0.6667 -0.15417(10) 0.0340(7) Uani 1 3 d S
N2 N 0.21790(16) 0.68944(16) -0.08638(6) 0.0393(5) Uani 1 1 d .
N3 N 0.20357(15) 0.67963(15) -0.00880(6) 0.0346(4) Uani 1 1 d .
C1 C 0.2383(2) 0.6662(2) -0.16699(9) 0.0568(8) Uani 1 1 d .
H1A H 0.1822 0.5938 -0.1708 0.068 Uiso 1 1 calc R
H1B H 0.2490 0.7011 -0.1969 0.068 Uiso 1 1 calc R
C2 C 0.2045(2) 0.7185(2) -0.13271(8) 0.0474(7) Uani 1 1 d .
H2A H 0.2463 0.7944 -0.1364 0.057 Uiso 1 1 calc R
H2B H 0.1311 0.6974 -0.1378 0.057 Uiso 1 1 calc R
C3 C 0.17079(18) 0.69563(18) -0.04969(8) 0.0356(5) Uani 1 1 d .
C4 C 0.09111(18) 0.72743(18) -0.05410(7) 0.0341(5) Uani 1 1 d .
C5 C -0.00057(19) 0.66654(19) -0.07729(8) 0.0422(6) Uani 1 1 d .
H5A H -0.0153 0.6013 -0.0889 0.051 Uiso 1 1 calc R
C6 C -0.0707(2) 0.6998(2) -0.08366(8) 0.0474(7) Uani 1 1 d .
H6A H -0.1334 0.6577 -0.0996 0.057 Uiso 1 1 calc R
C7 C -0.0494(2) 0.7941(2) -0.06677(9) 0.0495(7) Uani 1 1 d .
H7A H -0.0979 0.8169 -0.0708 0.059 Uiso 1 1 calc R
C8 C 0.0412(2) 0.8554(2) -0.04418(9) 0.0466(6) Uani 1 1 d .
H8A H 0.0557 0.9210 -0.0331 0.056 Uiso 1 1 calc R
C9 C 0.11184(19) 0.82286(19) -0.03739(8) 0.0391(6) Uani 1 1 d .
H9A H 0.1743 0.8655 -0.0214 0.047 Uiso 1 1 calc R
C10 C 0.14416(18) 0.65901(18) 0.03157(7) 0.0337(5) Uani 1 1 d .
C11 C 0.03689(19) 0.60656(18) 0.03336(8) 0.0386(6) Uani 1 1 d .
H11A H -0.0016 0.5861 0.0057 0.046 Uiso 1 1 calc R
C12 C -0.0148(2) 0.5837(2) 0.07475(9) 0.0457(6) Uani 1 1 d .
H12A H -0.0881 0.5487 0.0751 0.055 Uiso 1 1 calc R
C13 C 0.0389(2) 0.6110(2) 0.11544(9) 0.0492(7) Uani 1 1 d .
H13A H 0.0032 0.5952 0.1438 0.059 Uiso 1 1 calc R
C14 C 0.1453(2) 0.6617(2) 0.11428(8) 0.0453(6) Uani 1 1 d .
H14A H 0.1832 0.6800 0.1421 0.054 Uiso 1 1 calc R
C15 C 0.19738(19) 0.68606(18) 0.07295(8) 0.0387(6) Uani 1 1 d .
H15A H 0.2707 0.7219 0.0728 0.046 Uiso 1 1 calc R

loop_
_atom_site_aniso_label
_atom_site_aniso_U_11
_atom_site_aniso_U_22
_atom_site_aniso_U_33
_atom_site_aniso_U_23
_atom_site_aniso_U_13
_atom_site_aniso_U_12
Co1 0.0388(2) 0.0388(2) 0.0224(3) 0.000 0.000 0.01941(11)
Fe1 0.0337(2) 0.0337(2) 0.0281(3) 0.000 0.000 0.01684(11)
N1 0.0403(12) 0.0403(12) 0.0214(17) 0.000 0.000 0.0201(6)
N2 0.0475(12) 0.0504(12) 0.0255(10) -0.0004(9) -0.0022(9) 0.0287(10)
N3 0.0402(11) 0.0417(11) 0.0262(10) -0.0009(8) -0.0009(8) 0.0238(9)
C1 0.0680(19) 0.081(2) 0.0296(14) -0.0017(13) -0.0059(13) 0.0431(17)
C2 0.0578(17) 0.0653(18) 0.0284(13) 0.0011(12) -0.0048(12) 0.0378(15)
C3 0.0391(13) 0.0393(13) 0.0301(13) -0.0027(10) -0.0032(10) 0.0209(11)
C4 0.0381(13) 0.0388(13) 0.0263(12) 0.0032(10) 0.0005(10) 0.0199(11)
C5 0.0470(15) 0.0429(14) 0.0357(14) -0.0017(11) -0.0045(11) 0.0216(12)
C6 0.0419(15) 0.0640(18) 0.0343(14) 0.0077(13) -0.0029(11) 0.0249(14)
C7 0.0593(17) 0.0702(19) 0.0362(15) 0.0177(13) 0.0084(13) 0.0453(16)
C8 0.0613(17) 0.0456(15) 0.0424(15) 0.0061(12) 0.0068(13) 0.0340(14)
C9 0.0444(14) 0.0402(13) 0.0304(13) -0.0012(10) -0.0003(11) 0.0195(12)
C10 0.0435(14) 0.0357(12) 0.0283(12) -0.0011(10) 0.0000(10) 0.0246(11)
C11 0.0430(14) 0.0424(14) 0.0322(13) 0.0029(11) 0.0011(11) 0.0226(12)
C12 0.0460(15) 0.0499(15) 0.0435(16) 0.0094(12) 0.0088(12) 0.0258(13)
C13 0.0640(19) 0.0540(17) 0.0338(14) 0.0089(12) 0.0151(13) 0.0326(15)
C14 0.0650(18) 0.0475(15) 0.0282(13) 0.0001(11) -0.0016(12) 0.0318(14)
C15 0.0422(14) 0.0421(14) 0.0342(13) -0.0015(11) -0.0008(11) 0.0229(12)

loop_
_atom_type_symbol
_atom_type_description
_atom_type_scat_dispersion_real
_atom_type_scat_dispersion_imag
_atom_type_scat_source
C C 0.0033 0.0016 'International Tables Vol C Tables 4.2.6.8 and 6.1.1.4'
H H 0.0000 0.0000 'International Tables Vol C Tables 4.2.6.8 and 6.1.1.4'
N N 0.0061 0.0033 'International Tables Vol C Tables 4.2.6.8 and 6.1.1.4'
Fe Fe 0.3463 0.8444 'International Tables Vol C Tables 4.2.6.8 and 6.1.1.4'
Co Co 0.3494 0.9721 'International Tables Vol C Tables 4.2.6.8 and 6.1.1.4'

loop_
_geom_angle_atom_site_label_1
_geom_angle_atom_site_label_2
_geom_angle_atom_site_label_3
_geom_angle
_geom_angle_site_symmetry_1
_geom_angle_site_symmetry_3
N2 Co1 N2 119.555(13) . 3_565
N2 Co1 N2 119.554(13) . 2_665
N2 Co1 N2 119.550(13) 3_565 2_665
N2 Co1 N1 86.14(6) . .
N2 Co1 N1 86.15(6) 3_565 .
N2 Co1 N1 86.15(6) 2_665 .
N2 Co1 Fe1 93.86(6) . .
N2 Co1 Fe1 93.85(6) 3_565 .
N2 Co1 Fe1 93.85(6) 2_665 .
N1 Co1 Fe1 180.0 . .
N3 Fe1 N3 119.873(7) . 3_565
N3 Fe1 N3 119.871(7) . 2_665
N3 Fe1 N3 119.867(7) 3_565 2_665
N3 Fe1 Co1 87.93(5) . .
N3 Fe1 Co1 87.93(5) 3_565 .
N3 Fe1 Co1 87.93(5) 2_665 .
C1 N1 C1 113.71(12) . 3_565
C1 N1 C1 113.71(12) . 2_665
C1 N1 C1 113.71(12) 3_565 2_665
C1 N1 Co1 104.80(15) . .
C1 N1 Co1 104.80(15) 3_565 .
C1 N1 Co1 104.80(15) 2_665 .
C3 N2 C2 125.2(2) . .
C3 N2 Co1 121.23(16) . .
C2 N2 Co1 112.47(15) . .
C3 N3 C10 122.0(2) . .
C3 N3 Fe1 119.44(15) . .
C10 N3 Fe1 118.09(14) . .
N1 C1 C2 113.8(2) . .
N2 C2 C1 109.3(2) . .
N2 C3 N3 117.0(2) . .
N2 C3 C4 119.6(2) . .
N3 C3 C4 123.2(2) . .
C5 C4 C9 119.1(2) . .
C5 C4 C3 121.2(2) . .
C9 C4 C3 119.5(2) . .
C6 C5 C4 120.7(2) . .
C7 C6 C5 119.6(3) . .
C8 C7 C6 120.3(2) . .
C7 C8 C9 120.6(2) . .
C8 C9 C4 119.6(2) . .
C11 C10 C15 117.5(2) . .
C11 C10 N3 125.1(2) . .
C15 C10 N3 117.1(2) . .
C12 C11 C10 121.1(2) . .
C13 C12 C11 120.8(3) . .
C12 C13 C14 118.9(2) . .
C13 C14 C15 120.6(2) . .
C14 C15 C10 121.2(2) . .

loop_
_geom_bond_atom_site_label_1
_geom_bond_atom_site_label_2
_geom_bond_distance
_geom_bond_site_symmetry_2
Co1 N2 1.924(2) .
Co1 N2 1.924(2) 3_565
Co1 N2 1.924(2) 2_665
Co1 N1 2.113(3) .
Co1 Fe1 2.2138(8) .
Fe1 N3 2.0460(19) .
Fe1 N3 2.0460(19) 3_565
Fe1 N3 2.0460(19) 2_665
N1 C1 1.467(3) .
N1 C1 1.467(3) 3_565
N1 C1 1.467(3) 2_665
N2 C3 1.312(3) .
N2 C2 1.467(3) .
N3 C3 1.358(3) .
N3 C10 1.416(3) .
C1 C2 1.506(4) .
C3 C4 1.493(3) .
C4 C5 1.386(3) .
C4 C9 1.389(3) .
C5 C6 1.380(3) .
C6 C7 1.374(4) .
C7 C8 1.368(4) .
C8 C9 1.380(3) .
C10 C11 1.390(3) .
C10 C15 1.393(3) .
C11 C12 1.384(3) .
C12 C13 1.378(4) .
C13 C14 1.379(4) .
C14 C15 1.385(3) .

loop_
_geom_torsion_atom_site_label_1
_geom_torsion_atom_site_label_2
_geom_torsion_atom_site_label_3
_geom_torsion_atom_site_label_4
_geom_torsion
_geom_torsion_site_symmetry_1
_geom_torsion_site_symmetry_4
N2 Co1 Fe1 N3 4.13(8) . .
N2 Co1 Fe1 N3 124.13(8) 3_565 .
N2 Co1 Fe1 N3 -115.87(8) 2_665 .
N2 Co1 Fe1 N3 -115.88(8) . 3_565
N2 Co1 Fe1 N3 4.13(8) 3_565 3_565
N2 Co1 Fe1 N3 124.12(8) 2_665 3_565
N2 Co1 Fe1 N3 124.13(8) . 2_665
N2 Co1 Fe1 N3 -115.87(8) 3_565 2_665
N2 Co1 Fe1 N3 4.13(8) 2_665 2_665
N2 Co1 N1 C1 -9.08(14) . .
N2 Co1 N1 C1 -129.08(14) 3_565 .
N2 Co1 N1 C1 110.92(14) 2_665 .
N2 Co1 N1 C1 110.92(14) . 3_565
N2 Co1 N1 C1 -9.08(14) 3_565 3_565
N2 Co1 N1 C1 -129.08(14) 2_665 3_565
N2 Co1 N1 C1 -129.08(14) . 2_665
N2 Co1 N1 C1 110.91(14) 3_565 2_665
N2 Co1 N2 C3 -98.5(2) 3_565 .
N2 Co1 N2 C3 94.8(2) 2_665 .
N1 Co1 N2 C3 178.16(19) . .
Fe1 Co1 N2 C3 -1.84(19) . .
N2 Co1 N2 C2 70.2(2) 3_565 .
N2 Co1 N2 C2 -96.49(18) 2_665 .
N1 Co1 N2 C2 -13.13(16) . .
Fe1 Co1 N2 C2 166.87(16) . .
N3 Fe1 N3 C3 78.8(2) 3_565 .
N3 Fe1 N3 C3 -94.01(18) 2_665 .
Co1 Fe1 N3 C3 -7.60(17) . .
N3 Fe1 N3 C10 -108.74(17) 3_565 .
N3 Fe1 N3 C10 78.4(2) 2_665 .
Co1 Fe1 N3 C10 164.85(16) . .
C1 N1 C1 C2 -84.2(4) 3_565 .
C1 N1 C1 C2 143.5(3) 2_665 .
Co1 N1 C1 C2 29.6(2) . .
C3 N2 C2 C1 -159.5(2) . .
Co1 N2 C2 C1 32.3(3) . .
N1 C1 C2 N2 -41.9(3) . .
C2 N2 C3 N3 -170.7(2) . .
Co1 N2 C3 N3 -3.5(3) . .
C2 N2 C3 C4 4.5(4) . .
Co1 N2 C3 C4 171.75(16) . .
C10 N3 C3 N2 -164.1(2) . .
Fe1 N3 C3 N2 8.0(3) . .
C10 N3 C3 C4 20.8(3) . .
Fe1 N3 C3 C4 -167.03(17) . .
N2 C3 C4 C5 65.1(3) . .
N3 C3 C4 C5 -119.9(3) . .
N2 C3 C4 C9 -110.5(3) . .
N3 C3 C4 C9 64.4(3) . .
C9 C4 C5 C6 -0.2(4) . .
C3 C4 C5 C6 -175.8(2) . .
C4 C5 C6 C7 -0.1(4) . .
C5 C6 C7 C8 0.7(4) . .
C6 C7 C8 C9 -1.0(4) . .
C7 C8 C9 C4 0.7(4) . .
C5 C4 C9 C8 -0.1(3) . .
C3 C4 C9 C8 175.6(2) . .
C3 N3 C10 C11 31.9(3) . .
Fe1 N3 C10 C11 -140.4(2) . .
C3 N3 C10 C15 -153.7(2) . .
Fe1 N3 C10 C15 34.1(3) . .
C15 C10 C11 C12 1.0(3) . .
N3 C10 C11 C12 175.5(2) . .
C10 C11 C12 C13 -1.0(4) . .
C11 C12 C13 C14 0.0(4) . .
C12 C13 C14 C15 0.9(4) . .
C13 C14 C15 C10 -0.9(4) . .
C11 C10 C15 C14 -0.1(3) . .
N3 C10 C15 C14 -175.0(2) . .
